data_7717097
loop_
_publ_author_name
'Mukhopadhyay, Joy'
'Sahoo, Subash C.'
'Bharatam, Prasad V.'

_publ_section_title
;
 (Imidazol-2-ylidene) &#x2192; S coordination interactions and its
 modulation upon <i>S</i>-oxidation.
;
_journal_issue 41
_journal_name_full 'Dalton transactions (Cambridge, England : 2003)'
_journal_page_first 17050
_journal_page_last 17058
_journal_paper_doi 10.1039/d4dt02286f
_journal_volume 53
_journal_year 2024
_chemical_formula_moiety '4(C F3 O3 S), 4(C12 H13 Cl F N2 O2 S)'
_chemical_formula_sum 'C52 H52 Cl4 F16 N8 O20 S8'
_chemical_formula_weight 1811.29
_space_group_crystal_system monoclinic
_space_group_IT_number 14
_space_group_name_Hall '-P 2yn'
_space_group_name_H-M_alt 'P 1 21/n 1'
_atom_sites_solution_hydrogens geom
_atom_sites_solution_primary dual
_audit_creation_date 2024-03-06
_audit_creation_method
;
Olex2 1.5-ac5-024
(compiled 2022.04.12 svn.rca3783a0 for Rigaku Oxford Diffraction, GUI svn.r6498)
;
_audit_update_record
;
2024-03-13 deposited with the CCDC.	2024-09-23 downloaded from the CCDC.
;
_cell_angle_alpha 90
_cell_angle_beta 92.262(4)
_cell_angle_gamma 90
_cell_formula_units_Z 1
_cell_length_a 7.7355(4)
_cell_length_b 10.8997(5)
_cell_length_c 21.2900(10)
_cell_measurement_reflns_used 6785
_cell_measurement_temperature 293(2)
_cell_measurement_theta_max 25.8210
_cell_measurement_theta_min 3.4190
_cell_volume 1793.66(15)
_computing_cell_refinement 'CrysAlisPro 1.171.42.90a (Rigaku OD, 2023)'
_computing_data_collection 'CrysAlisPro 1.171.42.90a (Rigaku OD, 2023)'
_computing_data_reduction 'CrysAlisPro 1.171.42.90a (Rigaku OD, 2023)'
_computing_molecular_graphics 'Olex2 1.5-ac5-024 (Dolomanov et al., 2009)'
_computing_publication_material 'Olex2 1.5-ac5-024 (Dolomanov et al., 2009)'
_computing_structure_refinement 'SHELXL 2017/1 (Sheldrick, 2015)'
_computing_structure_solution 'SHELXT 2014/5 (Sheldrick, 2014)'
_diffrn_ambient_temperature 293(2)
_diffrn_detector 'Hybrid Pixel Array Detector'
_diffrn_detector_area_resol_mean 10.0000
_diffrn_detector_type HyPix3000
_diffrn_measured_fraction_theta_full 0.977
_diffrn_measured_fraction_theta_max 0.922
_diffrn_measurement_details
;
List of Runs (angles in degrees, time in seconds):

  # Type    Start    End  Width  t~exp~   \w     \q     \k     \f   Frames
#--------------------------------------------------------------------------
  1  \w    -53.00 -11.00   0.50   17.99    --   -9.32 -23.00  20.00   84
  2  \w     -4.00  22.00   0.50   17.99    --   -9.32  23.00-174.00   52
  3  \w      6.00  76.00   0.50   17.99    --    9.60  23.00-174.00  140
  4  \w    -44.00 -19.00   0.50   17.99    --    9.60 -23.00  20.00   50
  5  \w    -55.00 -11.00   0.50   17.99    --   -9.32 125.00 120.00   88
  6  \w    -13.00  12.00   0.50   17.99    --    9.60 -99.00 -90.00   50
  7  \w    -39.00  -9.00   0.50   17.99    --    9.60 -77.00 -90.00   60
  8  \w     -9.00  39.00   0.50   17.99    --    9.60  77.00   0.00   96
  9  \w    -38.00  20.00   0.50   17.99    --    9.60 -77.00 -60.00  116
 10  \w      9.00  34.00   0.50   17.99    --    9.60-125.00  90.00   50
 11  \w     -6.00  39.00   0.50   17.99    --    9.60  77.00  60.00   90
 12  \w     25.00  56.00   0.50   17.99    --    9.60-125.00-180.00   62
 13  \w     18.00  56.00   0.50   17.99    --    9.60-125.00 -30.00   76
 14  \w      7.00  32.00   0.50   17.99    --    9.60-125.00  60.00   50
;
_diffrn_measurement_device 'four-circle diffractometer'
_diffrn_measurement_device_type 'SuperNova, Single source at offset/far, HyPix3000'
_diffrn_measurement_method '\w scans'
_diffrn_orient_matrix_type 'CrysAlisPro convention (1999,Acta A55,543-557)'
_diffrn_orient_matrix_UB_11 -0.0852093000
_diffrn_orient_matrix_UB_12 -0.0236347000
_diffrn_orient_matrix_UB_13 0.0014377000
_diffrn_orient_matrix_UB_21 0.0299447000
_diffrn_orient_matrix_UB_22 -0.0584584000
_diffrn_orient_matrix_UB_23 -0.0093327000
_diffrn_orient_matrix_UB_31 0.0163495000
_diffrn_orient_matrix_UB_32 -0.0160298000
_diffrn_orient_matrix_UB_33 0.0319769000
_diffrn_radiation_monochromator mirror
_diffrn_radiation_probe x-ray
_diffrn_radiation_type 'Mo K\a'
_diffrn_radiation_wavelength 0.71073
_diffrn_reflns_av_R_equivalents 0.0597
_diffrn_reflns_av_unetI/netI 0.0607
_diffrn_reflns_Laue_measured_fraction_full 0.977
_diffrn_reflns_Laue_measured_fraction_max 0.922
_diffrn_reflns_limit_h_max 9
_diffrn_reflns_limit_h_min -9
_diffrn_reflns_limit_k_max 13
_diffrn_reflns_limit_k_min -13
_diffrn_reflns_limit_l_max 26
_diffrn_reflns_limit_l_min -27
_diffrn_reflns_number 17191
_diffrn_reflns_point_group_measured_fraction_full 0.977
_diffrn_reflns_point_group_measured_fraction_max 0.922
_diffrn_reflns_theta_full 25.242
_diffrn_reflns_theta_max 27.124
_diffrn_reflns_theta_min 3.231
_diffrn_source 'micro-focus sealed X-ray tube'
_diffrn_source_type 'SuperNova (Mo) X-ray Source'
_exptl_absorpt_coefficient_mu 0.515
_exptl_absorpt_correction_T_max 1.00000
_exptl_absorpt_correction_T_min 0.58054
_exptl_absorpt_correction_type multi-scan
_exptl_absorpt_process_details
;
CrysAlisPro 1.171.42.90a (Rigaku Oxford Diffraction, 2023)
Empirical absorption correction using spherical harmonics,
implemented in SCALE3 ABSPACK scaling algorithm.
;
_exptl_crystal_colour colourless
_exptl_crystal_colour_primary colourless
_exptl_crystal_density_diffrn 1.677
_exptl_crystal_description block
_exptl_crystal_F_000 920
_exptl_crystal_size_max 0.011
_exptl_crystal_size_mid 0.008
_exptl_crystal_size_min 0.006
_refine_diff_density_max 0.338
_refine_diff_density_min -0.354
_refine_diff_density_rms 0.060
_refine_ls_extinction_method none
_refine_ls_goodness_of_fit_ref 1.057
_refine_ls_hydrogen_treatment constr
_refine_ls_matrix_type full
_refine_ls_number_parameters 246
_refine_ls_number_reflns 3648
_refine_ls_number_restraints 0
_refine_ls_restrained_S_all 1.057
_refine_ls_R_factor_all 0.0903
_refine_ls_R_factor_gt 0.0505
_refine_ls_shift/su_max 0.000
_refine_ls_shift/su_mean 0.000
_refine_ls_structure_factor_coef Fsqd
_refine_ls_weighting_details 'w=1/[\s^2^(Fo^2^)+(0.0490P)^2^+0.4144P] where P=(Fo^2^+2Fc^2^)/3'
_refine_ls_weighting_scheme calc
_refine_ls_wR_factor_gt 0.1094
_refine_ls_wR_factor_ref 0.1256
_reflns_Friedel_coverage 0.000
_reflns_number_gt 2303
_reflns_number_total 3648
_reflns_threshold_expression 'I > 2\s(I)'
_cod_data_source_file d4dt02286f2.cif
_cod_data_source_block ex-jmso2
_cod_depositor_comments 'Adding full bibliography for 7717095--7717097.cif.'
_cod_database_code 7717097
_shelx_shelxl_version_number 2017/1
_chemical_oxdiff_formula 'C H N O Cl F S'
_shelx_space_group_comment
;
The symmetry employed for this shelxl refinement is uniquely defined
by the following loop, which should always be used as a source of
symmetry information in preference to the above space-group names.
They are only intended as comments.
;
_olex2_refinement_description
;
1. Fixed Uiso
 At 1.2 times of:
  All C(H) groups, All C(H,H) groups
 At 1.5 times of:
  All C(H,H,H) groups
2.a Secondary CH2 refined with riding coordinates:
 C6(H6A,H6B)
2.b Aromatic/amide H refined with riding coordinates:
 C3(H3), C2(H2), C12(H12), C9(H9), C11(H11)
2.c Idealised Me refined as rotating group:
 C4(H4A,H4B,H4C), C5(H5A,H5B,H5C)
;
_olex2_submission_special_instructions 'No special instructions were received'
_oxdiff_exptl_absorpt_empirical_details
;
Empirical correction (ABSPACK) includes:
- Absorption correction using spherical harmonics
- Frame scaling
;
_oxdiff_exptl_absorpt_empirical_full_max 1.646
_oxdiff_exptl_absorpt_empirical_full_min 0.373

loop_
_space_group_symop_operation_xyz
'x, y, z'
'-x+1/2, y+1/2, -z+1/2'
'-x, -y, -z'
'x-1/2, -y-1/2, z-1/2'

loop_
_atom_site_label
_atom_site_type_symbol
_atom_site_fract_x
_atom_site_fract_y
_atom_site_fract_z
_atom_site_U_iso_or_equiv
_atom_site_adp_type
_atom_site_occupancy
_atom_site_site_symmetry_order
_atom_site_calc_flag
_atom_site_refinement_flags_posn
_atom_site_refinement_flags_adp
_atom_site_refinement_flags_occupancy
_atom_site_disorder_assembly
_atom_site_disorder_group
S2 S -0.47518(10) 0.87339(7) 0.40715(3) 0.0450(2) Uani 1 1 d . . . . .
S1 S 0.73273(10) 0.29086(7) 0.37732(4) 0.0458(2) Uani 1 1 d . . . . .
Cl1 Cl 0.33809(15) 0.22870(10) 0.26301(5) 0.0920(4) Uani 1 1 d . . . . .
O2 O 0.7725(3) 0.38119(18) 0.42401(10) 0.0593(6) Uani 1 1 d . . . . .
O1 O 0.7389(3) 0.3225(2) 0.31258(10) 0.0663(7) Uani 1 1 d . . . . .
F2 F -0.3240(3) 0.66073(18) 0.41807(10) 0.0870(7) Uani 1 1 d . . . . .
F4 F -0.5109(3) 0.6708(2) 0.34301(10) 0.0907(7) Uani 1 1 d . . . . .
F3 F -0.2656(3) 0.7573(2) 0.33591(10) 0.0920(7) Uani 1 1 d . . . . .
N2 N 0.9923(3) 0.1588(2) 0.44175(11) 0.0415(6) Uani 1 1 d . . . . .
O3 O -0.3245(3) 0.9320(2) 0.43403(10) 0.0661(7) Uani 1 1 d . . . . .
O5 O -0.5487(3) 0.9355(2) 0.35318(10) 0.0705(7) Uani 1 1 d . . . . .
N1 N 0.9303(3) 0.0854(2) 0.34883(11) 0.0495(7) Uani 1 1 d . . . . .
O4 O -0.5969(4) 0.8309(3) 0.45056(12) 0.0870(8) Uani 1 1 d . . . . .
F1 F 0.0219(3) 0.5805(2) 0.35431(13) 0.1219(10) Uani 1 1 d . . . . .
C7 C 0.3916(4) 0.3147(2) 0.38157(14) 0.0415(7) Uani 1 1 d . . . . .
C1 C 0.8866(4) 0.1710(3) 0.39037(13) 0.0425(7) Uani 1 1 d . . . . .
C6 C 0.5315(4) 0.2216(3) 0.39273(14) 0.0435(7) Uani 1 1 d . . . . .
H6A H 0.511763 0.151575 0.365239 0.052 Uiso 1 1 calc R U . . .
H6B H 0.531837 0.193147 0.435910 0.052 Uiso 1 1 calc R U . . .
C13 C -0.3908(5) 0.7334(3) 0.37421(15) 0.0533(8) Uani 1 1 d . . . . .
C4 C 0.9916(4) 0.2288(3) 0.50078(14) 0.0542(9) Uani 1 1 d . . . . .
H4A H 1.025162 0.312093 0.493017 0.081 Uiso 1 1 calc R U . . .
H4B H 1.071792 0.192493 0.530916 0.081 Uiso 1 1 calc R U . . .
H4C H 0.877538 0.227595 0.516940 0.081 Uiso 1 1 calc R U . . .
C3 C 1.0649(4) 0.0192(3) 0.37476(16) 0.0574(9) Uani 1 1 d . . . . .
H3 H 1.120059 -0.046264 0.355934 0.069 Uiso 1 1 calc R U . . .
C2 C 1.1034(4) 0.0646(3) 0.43177(16) 0.0543(9) Uani 1 1 d . . . . .
H2 H 1.190463 0.036874 0.459651 0.065 Uiso 1 1 calc R U . . .
C8 C 0.2989(4) 0.3260(3) 0.32477(14) 0.0510(8) Uani 1 1 d . . . . .
C12 C 0.3547(4) 0.3958(3) 0.42897(15) 0.0573(9) Uani 1 1 d . . . . .
H12 H 0.415397 0.390231 0.467447 0.069 Uiso 1 1 calc R U . . .
C9 C 0.1724(4) 0.4158(4) 0.31565(19) 0.0681(10) Uani 1 1 d . . . . .
H9 H 0.109588 0.422453 0.277650 0.082 Uiso 1 1 calc R U . . .
C10 C 0.1437(5) 0.4931(3) 0.3641(2) 0.0748(12) Uani 1 1 d . . . . .
C11 C 0.2295(5) 0.4852(3) 0.4204(2) 0.0735(11) Uani 1 1 d . . . . .
H11 H 0.204756 0.538865 0.452809 0.088 Uiso 1 1 calc R U . . .
C5 C 0.8433(5) 0.0579(3) 0.28738(14) 0.0740(11) Uani 1 1 d . . . . .
H5A H 0.723026 0.041518 0.293188 0.111 Uiso 1 1 calc R U . . .
H5B H 0.896123 -0.012753 0.269201 0.111 Uiso 1 1 calc R U . . .
H5C H 0.854241 0.126933 0.259852 0.111 Uiso 1 1 calc R U . . .

loop_
_atom_site_aniso_label
_atom_site_aniso_U_11
_atom_site_aniso_U_22
_atom_site_aniso_U_33
_atom_site_aniso_U_23
_atom_site_aniso_U_13
_atom_site_aniso_U_12
S2 0.0421(5) 0.0459(4) 0.0467(5) -0.0033(3) 0.0003(4) 0.0088(4)
S1 0.0408(5) 0.0420(4) 0.0544(5) 0.0127(4) -0.0013(4) 0.0061(4)
Cl1 0.1030(9) 0.1000(8) 0.0701(7) -0.0260(5) -0.0345(6) 0.0201(7)
O2 0.0499(15) 0.0425(12) 0.0844(16) -0.0043(11) -0.0115(11) 0.0048(11)
O1 0.0680(17) 0.0751(15) 0.0559(14) 0.0330(12) 0.0042(11) 0.0118(13)
F2 0.115(2) 0.0573(12) 0.0872(15) 0.0082(11) -0.0134(13) 0.0304(13)
F4 0.0995(18) 0.0782(14) 0.0927(16) -0.0296(12) -0.0184(13) -0.0102(14)
F3 0.0947(18) 0.0921(16) 0.0927(16) -0.0117(12) 0.0472(14) 0.0156(14)
N2 0.0334(15) 0.0422(14) 0.0491(16) 0.0073(11) 0.0027(11) 0.0042(12)
O3 0.0580(16) 0.0581(14) 0.0802(16) -0.0194(11) -0.0242(12) 0.0103(12)
O5 0.0745(17) 0.0598(14) 0.0752(16) 0.0095(11) -0.0237(12) 0.0178(13)
N1 0.0529(18) 0.0525(15) 0.0435(16) 0.0028(12) 0.0061(12) 0.0071(14)
O4 0.084(2) 0.0993(19) 0.0813(17) -0.0017(15) 0.0440(15) 0.0060(16)
F1 0.0814(19) 0.0887(17) 0.199(3) 0.0553(17) 0.0436(18) 0.0533(15)
C7 0.0346(18) 0.0408(16) 0.0491(19) 0.0042(14) 0.0022(14) 0.0033(14)
C1 0.042(2) 0.0421(16) 0.0435(18) 0.0113(14) 0.0029(14) 0.0026(14)
C6 0.0408(19) 0.0402(16) 0.0494(18) 0.0061(13) -0.0006(14) 0.0038(14)
C13 0.060(2) 0.0509(19) 0.048(2) -0.0011(16) 0.0008(18) 0.0023(18)
C4 0.051(2) 0.058(2) 0.052(2) 0.0009(16) -0.0103(15) 0.0028(17)
C3 0.050(2) 0.0524(19) 0.071(2) 0.0074(18) 0.0127(17) 0.0189(17)
C2 0.038(2) 0.058(2) 0.067(2) 0.0094(17) 0.0003(16) 0.0134(16)
C8 0.044(2) 0.0478(18) 0.061(2) 0.0054(15) -0.0065(15) 0.0039(16)
C12 0.058(2) 0.060(2) 0.055(2) -0.0002(17) 0.0144(17) 0.0017(18)
C9 0.043(2) 0.072(2) 0.088(3) 0.027(2) -0.0091(19) 0.004(2)
C10 0.050(3) 0.057(2) 0.120(4) 0.030(2) 0.030(2) 0.018(2)
C11 0.075(3) 0.061(2) 0.087(3) 0.000(2) 0.037(2) 0.014(2)
C5 0.095(3) 0.080(3) 0.047(2) -0.0044(18) 0.001(2) 0.009(2)

loop_
_atom_type_symbol
_atom_type_description
_atom_type_scat_dispersion_real
_atom_type_scat_dispersion_imag
_atom_type_scat_source
C C 0.0033 0.0016 'International Tables Vol C Tables 4.2.6.8 and 6.1.1.4'
H H 0.0000 0.0000 'International Tables Vol C Tables 4.2.6.8 and 6.1.1.4'
Cl Cl 0.1484 0.1585 'International Tables Vol C Tables 4.2.6.8 and 6.1.1.4'
F F 0.0171 0.0103 'International Tables Vol C Tables 4.2.6.8 and 6.1.1.4'
N N 0.0061 0.0033 'International Tables Vol C Tables 4.2.6.8 and 6.1.1.4'
O O 0.0106 0.0060 'International Tables Vol C Tables 4.2.6.8 and 6.1.1.4'
S S 0.1246 0.1234 'International Tables Vol C Tables 4.2.6.8 and 6.1.1.4'

loop_
_geom_angle_atom_site_label_1
_geom_angle_atom_site_label_2
_geom_angle_atom_site_label_3
_geom_angle
_geom_angle_site_symmetry_1
_geom_angle_site_symmetry_3
_geom_angle_publ_flag
O3 S2 O5 113.71(15) . . ?
O3 S2 C13 103.34(15) . . ?
O5 S2 C13 103.03(14) . . ?
O4 S2 O3 115.82(16) . . ?
O4 S2 O5 115.02(17) . . ?
O4 S2 C13 103.62(16) . . ?
O2 S1 C1 105.89(13) . . ?
O2 S1 C6 109.42(14) . . ?
O1 S1 O2 119.60(14) . . ?
O1 S1 C1 106.31(14) . . ?
O1 S1 C6 110.21(14) . . ?
C6 S1 C1 104.18(13) . . ?
C1 N2 C4 128.4(2) . . ?
C1 N2 C2 108.3(3) . . ?
C2 N2 C4 123.3(3) . . ?
C1 N1 C3 108.0(3) . . ?
C1 N1 C5 127.5(3) . . ?
C3 N1 C5 124.3(3) . . ?
C8 C7 C6 123.0(3) . . ?
C12 C7 C6 119.2(3) . . ?
C12 C7 C8 117.7(3) . . ?
N2 C1 S1 125.4(2) . . ?
N1 C1 S1 126.4(2) . . ?
N1 C1 N2 107.9(3) . . ?
C7 C6 S1 108.47(19) . . ?
F2 C13 S2 111.7(2) . . ?
F2 C13 F3 106.4(3) . . ?
F4 C13 S2 112.0(2) . . ?
F4 C13 F2 107.3(3) . . ?
F4 C13 F3 108.2(3) . . ?
F3 C13 S2 111.0(2) . . ?
C2 C3 N1 108.2(3) . . ?
C3 C2 N2 107.6(3) . . ?
C7 C8 Cl1 120.6(2) . . ?
C7 C8 C9 121.4(3) . . ?
C9 C8 Cl1 118.0(3) . . ?
C11 C12 C7 121.3(3) . . ?
C10 C9 C8 117.8(3) . . ?
F1 C10 C9 117.1(4) . . ?
F1 C10 C11 119.8(4) . . ?
C11 C10 C9 123.1(4) . . ?
C10 C11 C12 118.7(3) . . ?

loop_
_geom_bond_atom_site_label_1
_geom_bond_atom_site_label_2
_geom_bond_distance
_geom_bond_site_symmetry_2
_geom_bond_publ_flag
S2 O3 1.429(2) . ?
S2 O5 1.432(2) . ?
S2 O4 1.423(2) . ?
S2 C13 1.812(3) . ?
S1 O2 1.424(2) . ?
S1 O1 1.423(2) . ?
S1 C1 1.782(3) . ?
S1 C6 1.772(3) . ?
Cl1 C8 1.725(3) . ?
F2 C13 1.315(3) . ?
F4 C13 1.312(4) . ?
F3 C13 1.316(4) . ?
N2 C1 1.346(4) . ?
N2 C4 1.470(4) . ?
N2 C2 1.362(4) . ?
N1 C1 1.338(4) . ?
N1 C3 1.365(4) . ?
N1 C5 1.478(4) . ?
F1 C10 1.350(4) . ?
C7 C6 1.496(4) . ?
C7 C8 1.387(4) . ?
C7 C12 1.380(4) . ?
C3 C2 1.334(4) . ?
C8 C9 1.392(5) . ?
C12 C11 1.380(5) . ?
C9 C10 1.357(5) . ?
C10 C11 1.351(5) . ?
